data_8104862
loop_
_publ_author_name
'Clark, Candyce R.'
'Hosten, Eric C.'
'Betz, Richard'

_publ_section_title
;
 The crystal structure of
 5-carboxy-2-(hydroxymethyl)-1H-imidazol-3-ium-4-carboxylate, C6H8N2O6
;
_journal_issue 2
_journal_name_full 'Zeitschrift f\"ur Kristallographie - New Crystal Structures'
_journal_page_first 471
_journal_page_last 473
_journal_paper_doi 10.1515/ncrs-2020-0593
_journal_volume 236
_journal_year 2021
_chemical_formula_sum 'C6 H8 N2 O6'
_chemical_formula_weight 204.14
_chemical_name_common
;
2-hydroxymethyl-imidazole-4,5-dicarboxylic acid monohydrate
;
_chemical_name_systematic
;
2-hydroxymethyl-imidazole-4,5-dicarboxylic acid monohydrate
;
_space_group_crystal_system monoclinic
_space_group_IT_number 14
_space_group_name_Hall '-P 2ybc'
_space_group_name_H-M_alt 'P 1 21/c 1'
_atom_sites_solution_hydrogens difmap
_atom_sites_solution_primary SHELXS
_atom_sites_solution_secondary difmap
_cell_angle_alpha 90
_cell_angle_beta 97.096(4)
_cell_angle_gamma 90
_cell_formula_units_Z 4
_cell_length_a 7.4709(4)
_cell_length_b 14.2051(9)
_cell_length_c 7.3198(4)
_cell_measurement_reflns_used 3799
_cell_measurement_temperature 200(2)
_cell_measurement_theta_max 28.23
_cell_measurement_theta_min 2.75
_cell_volume 770.86(8)
_computing_cell_refinement 'SAINT [1]'
_computing_data_collection 'APEX2 [1]'
_computing_data_reduction 'SAINT [1]'
_computing_molecular_graphics 'ORTEP3 [3], Mercury [4]'
_computing_publication_material 'SHELXL-97 [2], PLATON [5]'
_computing_structure_refinement 'SHELXL-97 [2]'
_computing_structure_solution 'SHELXS-97 [2]'
_diffrn_ambient_temperature 200(2)
_diffrn_measured_fraction_theta_full 1.000
_diffrn_measured_fraction_theta_max 0.999
_diffrn_measurement_device_type 'Bruker APEX-II CCD'
_diffrn_measurement_method '\f and \w scans'
_diffrn_radiation_monochromator graphite
_diffrn_radiation_type MoK\a
_diffrn_radiation_wavelength 0.71073
_diffrn_reflns_av_R_equivalents 0.0197
_diffrn_reflns_av_sigmaI/netI 0.0173
_diffrn_reflns_Laue_measured_fraction_full 1.000
_diffrn_reflns_Laue_measured_fraction_max 0.999
_diffrn_reflns_limit_h_max 9
_diffrn_reflns_limit_h_min -9
_diffrn_reflns_limit_k_max 18
_diffrn_reflns_limit_k_min -18
_diffrn_reflns_limit_l_max 9
_diffrn_reflns_limit_l_min -9
_diffrn_reflns_number 9388
_diffrn_reflns_point_group_measured_fraction_full 1.000
_diffrn_reflns_point_group_measured_fraction_max 0.999
_diffrn_reflns_theta_full 25.242
_diffrn_reflns_theta_max 28.345
_diffrn_reflns_theta_min 2.747
_exptl_absorpt_coefficient_mu 0.160
_exptl_absorpt_correction_T_max 1.0000
_exptl_absorpt_correction_T_min 0.9241
_exptl_absorpt_correction_type numerical
_exptl_absorpt_process_details
;                                                              
SADABS [6]
;
_exptl_crystal_colour yellow
_exptl_crystal_density_diffrn 1.759
_exptl_crystal_description platelet
_exptl_crystal_F_000 424
_exptl_crystal_size_max 0.562
_exptl_crystal_size_mid 0.135
_exptl_crystal_size_min 0.05
_refine_diff_density_max 0.331
_refine_diff_density_min -0.252
_refine_diff_density_rms 0.050
_refine_ls_extinction_coef .
_refine_ls_extinction_method none
_refine_ls_goodness_of_fit_ref 1.013
_refine_ls_hydrogen_treatment refxyz
_refine_ls_matrix_type full
_refine_ls_number_parameters 148
_refine_ls_number_reflns 1919
_refine_ls_number_restraints 3
_refine_ls_restrained_S_all 1.013
_refine_ls_R_factor_all 0.0463
_refine_ls_R_factor_gt 0.0346
_refine_ls_shift/su_max 0.000
_refine_ls_shift/su_mean 0.000
_refine_ls_structure_factor_coef Fsqd
_refine_ls_weighting_details 'w=1/[\s^2^(Fo^2^)+(0.0506P)^2^+0.3278P] where P=(Fo^2^+2Fc^2^)/3'
_refine_ls_weighting_scheme calc
_refine_ls_wR_factor_gt 0.0877
_refine_ls_wR_factor_ref 0.0946
_reflns_Friedel_coverage 0.000
_reflns_Friedel_fraction_full .
_reflns_Friedel_fraction_max .
_reflns_number_gt 1567
_reflns_number_total 1919
_reflns_threshold_expression 'I > 2\s(I)'
_cod_data_source_file suppl_j_ncrs-2020-0593_suppl.cif
_cod_data_source_block g
_cod_original_sg_symbol_H-M 'P 21/c'
_cod_database_code 8104862
_shelx_space_group_comment
;
The symmetry employed for this shelxl refinement is uniquely defined
by the following loop, which should always be used as a source of
symmetry information in preference to the above space-group names.
They are only intended as comments.
;

loop_
_space_group_symop_operation_xyz
'x, y, z'
'-x, y+1/2, -z+1/2'
'-x, -y, -z'
'x, -y-1/2, z-1/2'

loop_
_atom_site_label
_atom_site_type_symbol
_atom_site_fract_x
_atom_site_fract_y
_atom_site_fract_z
_atom_site_U_iso_or_equiv
_atom_site_adp_type
_atom_site_occupancy
_atom_site_site_symmetry_order
_atom_site_calc_flag
_atom_site_refinement_flags_posn
_atom_site_refinement_flags_adp
_atom_site_refinement_flags_occupancy
_atom_site_disorder_assembly
_atom_site_disorder_group
O1 O 0.46258(14) 0.88897(7) 0.73947(15) 0.0252(2) Uani 1 1 d . . . . .
O2 O 0.69777(13) 0.83834(7) 0.60857(14) 0.0232(2) Uani 1 1 d . . . . .
O3 O 0.82914(14) 0.68678(7) 0.54187(15) 0.0244(2) Uani 1 1 d . . . . .
H3 H 0.770(3) 0.7617(19) 0.575(3) 0.069(8) Uiso 1 1 d . . . . .
O4 O 0.77886(14) 0.53446(7) 0.58178(15) 0.0282(3) Uani 1 1 d . . . . .
O5 O 0.05073(15) 0.63360(8) 0.93659(16) 0.0316(3) Uani 1 1 d . . . . .
H5 H 0.069176 0.635310 1.052092 0.047 Uiso 1 1 calc R U . . .
O6 O 0.10691(14) 0.85018(7) 0.82943(17) 0.0281(3) Uani 1 1 d D . . . .
N1 N 0.33934(15) 0.70842(8) 0.78531(16) 0.0178(2) Uani 1 1 d . . . . .
N2 N 0.46211(15) 0.57430(8) 0.73756(16) 0.0179(2) Uani 1 1 d . . . . .
C1 C 0.32162(17) 0.61548(9) 0.79985(18) 0.0178(3) Uani 1 1 d . . . . .
C2 C 0.49649(17) 0.72716(9) 0.71056(18) 0.0166(3) Uani 1 1 d . . . . .
C3 C 0.57351(17) 0.64241(9) 0.68025(18) 0.0166(3) Uani 1 1 d . . . . .
C4 C 0.16598(19) 0.56707(10) 0.8709(2) 0.0250(3) Uani 1 1 d . . . . .
H4A H 0.098421 0.529769 0.770846 0.030 Uiso 1 1 calc R U . . .
H4B H 0.211449 0.523413 0.971424 0.030 Uiso 1 1 calc R U . . .
C5 C 0.55545(18) 0.82539(9) 0.68500(18) 0.0179(3) Uani 1 1 d . . . . .
C6 C 0.73946(18) 0.61706(9) 0.59758(19) 0.0194(3) Uani 1 1 d . . . . .
H1 H 0.254(3) 0.7565(15) 0.815(3) 0.041(5) Uiso 1 1 d . . . . .
H2 H 0.485(3) 0.5086(17) 0.736(3) 0.046(6) Uiso 1 1 d . . . . .
H6A H 0.019(2) 0.8416(15) 0.892(3) 0.052(6) Uiso 1 1 d D . . . .
H6B H 0.151(3) 0.9033(9) 0.864(3) 0.047(6) Uiso 1 1 d D . . . .

loop_
_atom_site_aniso_label
_atom_site_aniso_U_11
_atom_site_aniso_U_22
_atom_site_aniso_U_33
_atom_site_aniso_U_23
_atom_site_aniso_U_13
_atom_site_aniso_U_12
O1 0.0275(5) 0.0118(4) 0.0379(6) -0.0015(4) 0.0106(5) -0.0003(4)
O2 0.0258(5) 0.0155(4) 0.0302(5) 0.0011(4) 0.0109(4) -0.0029(4)
O3 0.0245(5) 0.0174(5) 0.0340(6) 0.0008(4) 0.0137(4) -0.0005(4)
O4 0.0285(6) 0.0174(5) 0.0404(6) -0.0007(4) 0.0116(5) 0.0048(4)
O5 0.0305(6) 0.0315(6) 0.0355(6) 0.0005(5) 0.0151(5) 0.0056(5)
O6 0.0253(5) 0.0176(5) 0.0446(7) -0.0039(5) 0.0171(5) -0.0025(4)
N1 0.0191(5) 0.0128(5) 0.0223(6) -0.0003(4) 0.0059(4) -0.0003(4)
N2 0.0200(5) 0.0113(5) 0.0230(6) -0.0001(4) 0.0051(4) -0.0002(4)
C1 0.0194(6) 0.0134(6) 0.0209(6) -0.0007(5) 0.0034(5) -0.0006(5)
C2 0.0192(6) 0.0132(6) 0.0177(6) -0.0005(5) 0.0033(5) -0.0010(5)
C3 0.0190(6) 0.0125(6) 0.0187(6) 0.0003(5) 0.0032(5) -0.0010(4)
C4 0.0226(7) 0.0185(7) 0.0354(8) 0.0000(6) 0.0097(6) -0.0021(5)
C5 0.0222(6) 0.0121(6) 0.0194(6) 0.0000(5) 0.0019(5) -0.0013(5)
C6 0.0202(6) 0.0169(6) 0.0216(6) -0.0008(5) 0.0045(5) 0.0011(5)

loop_
_atom_type_symbol
_atom_type_description
_atom_type_scat_dispersion_real
_atom_type_scat_dispersion_imag
_atom_type_scat_source
C C 0.0033 0.0016 'International Tables Vol C Tables 4.2.6.8 and 6.1.1.4'
H H 0.0000 0.0000 'International Tables Vol C Tables 4.2.6.8 and 6.1.1.4'
N N 0.0061 0.0033 'International Tables Vol C Tables 4.2.6.8 and 6.1.1.4'
O O 0.0106 0.0060 'International Tables Vol C Tables 4.2.6.8 and 6.1.1.4'

loop_
_geom_angle_atom_site_label_1
_geom_angle_atom_site_label_2
_geom_angle_atom_site_label_3
_geom_angle
_geom_angle_site_symmetry_1
_geom_angle_site_symmetry_3
C5 O2 H3 111.3(11) . .
C6 O3 H3 113.7(12) . .
C4 O5 H5 109.5 . .
H6A O6 H6B 105.2(16) . .
C1 N1 C2 108.68(11) . .
C1 N1 H1 126.8(12) . .
C2 N1 H1 124.4(12) . .
C1 N2 C3 109.15(11) . .
C1 N2 H2 125.9(13) . .
C3 N2 H2 124.9(13) . .
N2 C1 N1 108.54(11) . .
N2 C1 C4 126.59(12) . .
N1 C1 C4 124.86(12) . .
C3 C2 N1 106.89(11) . .
C3 C2 C5 132.26(12) . .
N1 C2 C5 120.79(11) . .
C2 C3 N2 106.74(11) . .
C2 C3 C6 131.95(12) . .
N2 C3 C6 121.29(11) . .
O5 C4 C1 110.20(12) . .
O5 C4 H4A 109.6 . .
C1 C4 H4A 109.6 . .
O5 C4 H4B 109.6 . .
C1 C4 H4B 109.6 . .
H4A C4 H4B 108.1 . .
O1 C5 O2 124.67(12) . .
O1 C5 C2 117.41(12) . .
O2 C5 C2 117.93(11) . .
O4 C6 O3 124.63(13) . .
O4 C6 C3 119.63(12) . .
O3 C6 C3 115.70(11) . .

loop_
_geom_bond_atom_site_label_1
_geom_bond_atom_site_label_2
_geom_bond_distance
_geom_bond_site_symmetry_2
O1 C5 1.2346(16) .
O2 C5 1.2745(17) .
O2 H3 1.25(3) .
O3 C6 1.2898(16) .
O3 H3 1.19(3) .
O4 C6 1.2186(16) .
O5 C4 1.4030(17) .
O5 H5 0.8400 .
O6 H6A 0.854(9) .
O6 H6B 0.848(9) .
N1 C1 1.3324(17) .
N1 C2 1.3811(17) .
N1 H1 0.98(2) .
N2 C1 1.3303(17) .
N2 C3 1.3751(16) .
N2 H2 0.95(2) .
C1 C4 1.4982(18) .
C2 C3 1.3642(17) .
C2 C5 1.4821(17) .
C3 C6 1.4895(18) .
C4 H4A 0.9900 .
C4 H4B 0.9900 .

loop_
_geom_hbond_atom_site_label_D
_geom_hbond_atom_site_label_H
_geom_hbond_atom_site_label_A
_geom_hbond_distance_DH
_geom_hbond_distance_HA
_geom_hbond_distance_DA
_geom_hbond_angle_DHA
_geom_hbond_site_symmetry_A
O3 H3 O2 1.19(3) 1.25(3) 2.4403(14) 177(2) .
O5 H5 O6 0.84 2.03 2.8635(17) 175.6 4_576
C4 H4A O4 0.99 2.61 3.3977(19) 136.7 1_455
N1 H1 O6 0.98(2) 1.74(2) 2.7043(15) 169.5(18) .
N2 H2 O1 0.95(2) 1.75(2) 2.6931(14) 173.0(19) 2_646
O6 H6A O3 0.854(9) 1.941(10) 2.7924(14) 175(2) 4_476
O6 H6B O4 0.848(9) 1.964(10) 2.8046(14) 171(2) 2_656

loop_
_geom_torsion_atom_site_label_1
_geom_torsion_atom_site_label_2
_geom_torsion_atom_site_label_3
_geom_torsion_atom_site_label_4
_geom_torsion
_geom_torsion_site_symmetry_1
_geom_torsion_site_symmetry_2
_geom_torsion_site_symmetry_3
_geom_torsion_site_symmetry_4
C3 N2 C1 N1 -0.29(15) . . . .
C3 N2 C1 C4 178.38(13) . . . .
C2 N1 C1 N2 0.18(16) . . . .
C2 N1 C1 C4 -178.52(13) . . . .
C1 N1 C2 C3 0.00(15) . . . .
C1 N1 C2 C5 -177.55(12) . . . .
N1 C2 C3 N2 -0.17(14) . . . .
C5 C2 C3 N2 176.98(14) . . . .
N1 C2 C3 C6 177.79(13) . . . .
C5 C2 C3 C6 -5.1(3) . . . .
C1 N2 C3 C2 0.29(15) . . . .
C1 N2 C3 C6 -177.94(12) . . . .
N2 C1 C4 O5 175.75(13) . . . .
N1 C1 C4 O5 -5.8(2) . . . .
C3 C2 C5 O1 -174.11(14) . . . .
N1 C2 C5 O1 2.71(19) . . . .
C3 C2 C5 O2 5.9(2) . . . .
N1 C2 C5 O2 -177.24(12) . . . .
C2 C3 C6 O4 -178.45(14) . . . .
N2 C3 C6 O4 -0.7(2) . . . .
C2 C3 C6 O3 -0.6(2) . . . .
N2 C3 C6 O3 177.16(12) . . . .
